data_4323537
loop_
_publ_author_name
'Baoquan Huang'
'John D. Corbett'

_publ_section_title
;
 Intermetallic Hydrides as Zintl Phases: A3TtH2 Compounds (A = Ca, Yb; Tt
 = Sn, Pb) and Their Structural Relationship to the Corresponding Oxides
;
_journal_name_full 'Inorganic Chemistry'
_journal_page_first 3730
_journal_page_last 3734
_journal_paper_doi 10.1021/ic970289u
_journal_volume 36
_journal_year 1997
_chemical_formula_sum 'Ca3 H2 Pb'
_chemical_formula_weight 329.46
_space_group_IT_number 63
_symmetry_cell_setting orthorhombic
_symmetry_Int_Tables_number 63
_symmetry_space_group_name_Hall '-C 2c 2'
_symmetry_space_group_name_H-M 'C m c m'
_audit_creation_date 'Wed Mar 26 10:46:34 1997'
_audit_creation_method 'from TEXRAY.INF file'
_cell_angle_alpha 90
_cell_angle_beta 90
_cell_angle_gamma 90
_cell_formula_units_Z 4
_cell_length_a 8.937(1)
_cell_length_b 11.470(2)
_cell_length_c 5.2551(7)
_cell_measurement_reflns_used 25
_cell_measurement_temperature 296.2
_cell_measurement_theta_max 49.8
_cell_measurement_theta_min 49.1
_cell_volume 538.69(13)
_computing_cell_refinement 'MSC/AFC Diffractometer Control'
_computing_data_collection 'MSC/AFC Diffractometer Control'
_computing_data_reduction teXsan
_computing_publication_material teXsan
_computing_structure_refinement teXsan
_diffrn_ambient_temperature 296.2
_diffrn_measurement_device AFC6R
_diffrn_measurement_method 'omega/2-theta scans'
_diffrn_orient_matrix_UB_11 -0.02487
_diffrn_orient_matrix_UB_12 -0.08538
_diffrn_orient_matrix_UB_13 0.00565
_diffrn_orient_matrix_UB_21 -0.10916
_diffrn_orient_matrix_UB_22 0.01907
_diffrn_orient_matrix_UB_23 -0.01796
_diffrn_orient_matrix_UB_31 0.00957
_diffrn_orient_matrix_UB_32 -0.00433
_diffrn_orient_matrix_UB_33 -0.19024
_diffrn_radiation_monochromator graphite
_diffrn_radiation_source 'Rigaku rotating anode'
_diffrn_radiation_type MoKalpha
_diffrn_radiation_wavelength 0.7107
_diffrn_reflns_av_R_equivalents 6.29
_diffrn_reflns_limit_h_max 0
_diffrn_reflns_limit_h_min 0
_diffrn_reflns_limit_k_max 0
_diffrn_reflns_limit_k_min 0
_diffrn_reflns_limit_l_max 0
_diffrn_reflns_limit_l_min 0
_diffrn_reflns_number 1029
_diffrn_reflns_theta_max 24.97
_diffrn_standards_decay_% -1.20
_diffrn_standards_interval_count 150
_diffrn_standards_number 3
_exptl_absorpt_coefficient_mu 34.188
_exptl_absorpt_correction_T_max 1.221
_exptl_absorpt_correction_T_min 0.778
_exptl_absorpt_correction_type refdelf
_exptl_absorpt_process_details Walker&Stuart_DIFABS
_exptl_crystal_colour Silvery
_exptl_crystal_density_diffrn 4.062
_exptl_crystal_density_meas 0.000
_exptl_crystal_F_000 576.00
_exptl_crystal_size_max 0.000
_exptl_crystal_size_mid 0.000
_exptl_crystal_size_min 0.000
_refine_diff_density_max -1.79
_refine_diff_density_min 1.52
_refine_ls_extinction_coef 25.04733
_refine_ls_extinction_method Zachariasen_type_2_Gaussian_isotropic
_refine_ls_goodness_of_fit_obs 1.409
_refine_ls_matrix_type full
_refine_ls_number_parameters 14
_refine_ls_number_reflns 271
_refine_ls_number_restraints 0
_refine_ls_R_factor_obs 0.0227
_refine_ls_shift/esd_max 0.0728
_refine_ls_structure_factor_coef F
_refine_ls_weighting_scheme sigma
_refine_ls_wR_factor_obs 0.0253
_reflns_number_observed 271
_reflns_number_total 1029
_reflns_observed_criterion 3.00
_cod_data_source_file ic970289u_2.cif
_cod_data_source_block afc6r.xtl_master_file
_cod_original_cell_volume 538.7(2)
_cod_original_sg_symbol_H-M 'C m c m '
_cod_original_formula_sum 'Ca3 Pb H2'
_cod_database_code 4323537

loop_
_symmetry_equiv_pos_as_xyz
'   +x,   +y,   +z'
'1/2+x,1/2+y,   +z'
'   +x,   -y,   -z'
'1/2+x,1/2-y,   -z'
'   +x,   +y,1/2-z'
1/2+x,1/2+y,1/2-z
'   +x,   -y,1/2+z'
1/2+x,1/2-y,1/2+z
'   -x,   -y,   -z'
'1/2-x,1/2-y,   -z'
'   -x,   +y,   +z'
'1/2-x,1/2+y,   +z'
'   -x,   -y,1/2+z'
1/2-x,1/2-y,1/2+z
'   -x,   +y,1/2-z'
1/2-x,1/2+y,1/2-z

loop_
_atom_site_aniso_label
_atom_site_aniso_U_11
_atom_site_aniso_U_22
_atom_site_aniso_U_33
_atom_site_aniso_U_12
_atom_site_aniso_U_13
_atom_site_aniso_U_23
PB 0.0099(3) 0.0085(3) 0.0100(3) 0.0000 0.0000 0.0000
CA(1) 0.011(1) 0.005(1) 0.009(2) 0.0000 0.0000 0.0000
CA(2) 0.0117(9) 0.015(1) 0.012(1) -0.0083(7) 0.0000 0.0000

loop_
_atom_site_label
_atom_site_fract_x
_atom_site_fract_y
_atom_site_fract_z
_atom_site_U_iso_or_equiv
_atom_site_thermal_displace_type
_atom_site_calc_flag
_atom_site_calc_attached_atom
PB 0.0000 0.69275(4) 0.2500 0.0098 Uij ? ?
CA(1) 0.0000 0.1099(2) 0.2500 0.0086 Uij ? ?
CA(2) 0.2026(2) 0.3884(2) 0.2500 0.0132 Uij ? ?
H 0.149 0.0000 0.0000 0.0180 Uij ? ?

loop_
_atom_type_symbol
_atom_type_oxidation_number
_atom_type_number_in_cell
_atom_type_scat_dispersion_real
_atom_type_scat_dispersion_imag
_atom_type_scat_source
Ca 0 12 0.226 0.306 'International Tables'
Pb 0 4 -3.394 10.111 'International Tables'
H 0 8 0.000 0.000 'International Tables'

loop_
_geom_angle_atom_site_label_1
_geom_angle_atom_site_label_2
_geom_angle_atom_site_label_3
_geom_angle
_geom_angle_site_symmetry_1
_geom_angle_site_symmetry_2
_geom_angle_site_symmetry_3
_geom_angle_publ_flag
CA1 PB CA1 98.50(6) ? ? ? yes
CA1 PB CA2 125.41(3) ? ? ? yes
CA1 PB CA2 125.41(3) ? ? ? yes
CA1 PB CA2 65.10(3) ? ? ? yes
CA1 PB CA2 65.10(3) ? ? ? yes
CA1 PB CA2 65.40(4) ? ? ? yes
CA1 PB CA2 65.40(4) ? ? ? yes
CA1 PB CA2 141.41(4) ? ? ? yes
CA1 PB CA2 141.41(4) ? ? ? yes
CA1 PB H 34.3 ? ? ? yes
CA1 PB H 70.9 ? ? ? yes
CA1 PB H 34.3 ? ? ? yes
CA1 PB H 70.9 ? ? ? yes
CA1 PB CA2 125.41(3) ? ? ? yes
CA1 PB CA2 125.41(3) ? ? ? yes
CA1 PB CA2 65.10(3) ? ? ? yes
CA1 PB CA2 65.10(3) ? ? ? yes
CA1 PB CA2 141.41(4) ? ? ? yes
CA1 PB CA2 141.41(4) ? ? ? yes
CA1 PB CA2 65.40(4) ? ? ? yes
CA1 PB CA2 65.40(4) ? ? ? yes
CA1 PB H 70.9 ? ? ? yes
CA1 PB H 34.3 ? ? ? yes
CA1 PB H 70.9 ? ? ? yes
CA1 PB H 34.3 ? ? ? yes
CA2 PB CA2 54.81(5) ? ? ? yes
CA2 PB CA2 102.76(2) ? ? ? yes
CA2 PB CA2 157.57(6) ? ? ? yes
CA2 PB CA2 60.05(4) ? ? ? yes
CA2 PB CA2 90.13(4) ? ? ? yes
CA2 PB CA2 60.05(4) ? ? ? yes
CA2 PB CA2 90.13(4) ? ? ? yes
CA2 PB H 129.1 ? ? ? yes
CA2 PB H 129.1 ? ? ? yes
CA2 PB H 159.7 ? ? ? yes
CA2 PB H 159.7 ? ? ? yes
CA2 PB CA2 157.57(6) ? ? ? yes
CA2 PB CA2 102.76(2) ? ? ? yes
CA2 PB CA2 90.13(4) ? ? ? yes
CA2 PB CA2 60.05(4) ? ? ? yes
CA2 PB CA2 90.13(4) ? ? ? yes
CA2 PB CA2 60.05(4) ? ? ? yes
CA2 PB H 159.7 ? ? ? yes
CA2 PB H 159.7 ? ? ? yes
CA2 PB H 129.1 ? ? ? yes
CA2 PB H 129.1 ? ? ? yes
CA2 PB CA2 99.67(6) ? ? ? yes
CA2 PB CA2 76.37(4) ? ? ? yes
CA2 PB CA2 126.64(2) ? ? ? yes
CA2 PB CA2 76.37(4) ? ? ? yes
CA2 PB CA2 126.64(2) ? ? ? yes
CA2 PB H 34.4 ? ? ? yes
CA2 PB H 34.4 ? ? ? yes
CA2 PB H 71.7 ? ? ? yes
CA2 PB H 71.7 ? ? ? yes
CA2 PB CA2 126.64(2) ? ? ? yes
CA2 PB CA2 76.37(4) ? ? ? yes
CA2 PB CA2 126.64(2) ? ? ? yes
CA2 PB CA2 76.37(4) ? ? ? yes
CA2 PB H 71.7 ? ? ? yes
CA2 PB H 71.7 ? ? ? yes
CA2 PB H 34.4 ? ? ? yes
CA2 PB H 34.4 ? ? ? yes
CA2 PB CA2 66.00(6) ? ? ? yes
CA2 PB CA2 104.48(5) ? ? ? yes
CA2 PB CA2 147.49(7) ? ? ? yes
CA2 PB H 78.8 ? ? ? yes
CA2 PB H 109.0 ? ? ? yes
CA2 PB H 99.7 ? ? ? yes
CA2 PB H 133.6 ? ? ? yes
CA2 PB CA2 147.49(7) ? ? ? yes
CA2 PB CA2 104.48(5) ? ? ? yes
CA2 PB H 99.7 ? ? ? yes
CA2 PB H 133.6 ? ? ? yes
CA2 PB H 78.8 ? ? ? yes
CA2 PB H 109.0 ? ? ? yes
CA2 PB CA2 66.00(6) ? ? ? yes
CA2 PB H 109.0 ? ? ? yes
CA2 PB H 78.8 ? ? ? yes
CA2 PB H 133.6 ? ? ? yes
CA2 PB H 99.7 ? ? ? yes
CA2 PB H 133.6 ? ? ? yes
CA2 PB H 99.7 ? ? ? yes
CA2 PB H 109.0 ? ? ? yes
CA2 PB H 78.8 ? ? ? yes
H PB H 38.5 ? ? ? yes
H PB H 39.0 ? ? ? yes
H PB H 55.9 ? ? ? yes
H PB H 55.9 ? ? ? yes
H PB H 39.0 ? ? ? yes
H PB H 38.5 ? ? ? yes
PB CA1 PB 98.50(6) ? ? ? yes
PB CA1 CA1 84.56(3) ? ? ? yes
PB CA1 CA1 176.94(9) ? ? ? yes
PB CA1 CA2 55.40(4) ? ? ? yes
PB CA1 CA2 55.40(4) ? ? ? yes
PB CA1 CA2 57.58(3) ? ? ? yes
PB CA1 CA2 116.81(2) ? ? ? yes
PB CA1 CA2 57.58(3) ? ? ? yes
PB CA1 CA2 121.94(5) ? ? ? yes
PB CA1 CA2 116.81(2) ? ? ? yes
PB CA1 CA2 121.94(5) ? ? ? yes
PB CA1 H 85.6 ? ? ? yes
PB CA1 H 143.7 ? ? ? yes
PB CA1 H 85.6 ? ? ? yes
PB CA1 H 143.7 ? ? ? yes
PB CA1 CA1 176.94(9) ? ? ? yes
PB CA1 CA1 84.56(3) ? ? ? yes
PB CA1 CA2 55.40(4) ? ? ? yes
PB CA1 CA2 55.40(4) ? ? ? yes
PB CA1 CA2 121.94(5) ? ? ? yes
PB CA1 CA2 116.81(2) ? ? ? yes
PB CA1 CA2 121.94(5) ? ? ? yes
PB CA1 CA2 57.58(3) ? ? ? yes
PB CA1 CA2 116.81(2) ? ? ? yes
PB CA1 CA2 57.58(3) ? ? ? yes
PB CA1 H 143.7 ? ? ? yes
PB CA1 H 85.6 ? ? ? yes
PB CA1 H 143.7 ? ? ? yes
PB CA1 H 85.6 ? ? ? yes
CA1 CA1 CA1 92.4(1) ? ? ? yes
CA1 CA1 CA2 127.03(4) ? ? ? yes
CA1 CA1 CA2 127.03(4) ? ? ? yes
CA1 CA1 CA2 59.76(3) ? ? ? yes
CA1 CA1 CA2 61.42(5) ? ? ? yes
CA1 CA1 CA2 59.76(3) ? ? ? yes
CA1 CA1 CA2 120.74(7) ? ? ? yes
CA1 CA1 CA2 61.42(5) ? ? ? yes
CA1 CA1 CA2 120.74(7) ? ? ? yes
CA1 CA1 H 36.2 ? ? ? yes
CA1 CA1 H 91.9 ? ? ? yes
CA1 CA1 H 36.2 ? ? ? yes
CA1 CA1 H 91.9 ? ? ? yes
CA1 CA1 CA2 127.03(4) ? ? ? yes
CA1 CA1 CA2 127.03(4) ? ? ? yes
CA1 CA1 CA2 120.74(7) ? ? ? yes
CA1 CA1 CA2 61.42(5) ? ? ? yes
CA1 CA1 CA2 120.74(7) ? ? ? yes
CA1 CA1 CA2 59.76(3) ? ? ? yes
CA1 CA1 CA2 61.42(5) ? ? ? yes
CA1 CA1 CA2 59.76(3) ? ? ? yes
CA1 CA1 H 91.9 ? ? ? yes
CA1 CA1 H 36.2 ? ? ? yes
CA1 CA1 H 91.9 ? ? ? yes
CA1 CA1 H 36.2 ? ? ? yes
CA2 CA1 CA2 59.08(7) ? ? ? yes
CA2 CA1 CA2 69.18(4) ? ? ? yes
CA2 CA1 CA2 163.25(8) ? ? ? yes
CA2 CA1 CA2 110.24(5) ? ? ? yes
CA2 CA1 CA2 110.24(5) ? ? ? yes
CA2 CA1 CA2 104.16(2) ? ? ? yes
CA2 CA1 CA2 69.18(4) ? ? ? yes
CA2 CA1 H 101.2 ? ? ? yes
CA2 CA1 H 101.2 ? ? ? yes
CA2 CA1 H 141.0 ? ? ? yes
CA2 CA1 H 141.0 ? ? ? yes
CA2 CA1 CA2 110.24(5) ? ? ? yes
CA2 CA1 CA2 104.16(2) ? ? ? yes
CA2 CA1 CA2 69.18(4) ? ? ? yes
CA2 CA1 CA2 69.18(4) ? ? ? yes
CA2 CA1 CA2 163.25(8) ? ? ? yes
CA2 CA1 CA2 110.24(5) ? ? ? yes
CA2 CA1 H 141.0 ? ? ? yes
CA2 CA1 H 141.0 ? ? ? yes
CA2 CA1 H 101.2 ? ? ? yes
CA2 CA1 H 101.2 ? ? ? yes
CA2 CA1 CA2 121.19(5) ? ? ? yes
CA2 CA1 CA2 90.66(4) ? ? ? yes
CA2 CA1 CA2 179.38(9) ? ? ? yes
CA2 CA1 CA2 59.31(5) ? ? ? yes
CA2 CA1 CA2 89.33(4) ? ? ? yes
CA2 CA1 H 34.3 ? ? ? yes
CA2 CA1 H 89.6 ? ? ? yes
CA2 CA1 H 90.8 ? ? ? yes
CA2 CA1 H 146.3 ? ? ? yes
CA2 CA1 CA2 59.31(5) ? ? ? yes
CA2 CA1 CA2 59.31(5) ? ? ? yes
CA2 CA1 CA2 92.59(9) ? ? ? yes
CA2 CA1 CA2 121.19(5) ? ? ? yes
CA2 CA1 H 92.3 ? ? ? yes
CA2 CA1 H 92.3 ? ? ? yes
CA2 CA1 H 35.6 ? ? ? yes
CA2 CA1 H 35.6 ? ? ? yes
CA2 CA1 CA2 89.33(4) ? ? ? yes
CA2 CA1 CA2 121.19(5) ? ? ? yes
CA2 CA1 CA2 179.38(9) ? ? ? yes
CA2 CA1 H 90.8 ? ? ? yes
CA2 CA1 H 146.3 ? ? ? yes
CA2 CA1 H 34.3 ? ? ? yes
CA2 CA1 H 89.6 ? ? ? yes
CA2 CA1 CA2 121.19(5) ? ? ? yes
CA2 CA1 CA2 90.66(4) ? ? ? yes
CA2 CA1 H 146.3 ? ? ? yes
CA2 CA1 H 90.8 ? ? ? yes
CA2 CA1 H 89.6 ? ? ? yes
CA2 CA1 H 34.3 ? ? ? yes
CA2 CA1 CA2 59.31(5) ? ? ? yes
CA2 CA1 H 35.6 ? ? ? yes
CA2 CA1 H 35.6 ? ? ? yes
CA2 CA1 H 92.3 ? ? ? yes
CA2 CA1 H 92.3 ? ? ? yes
CA2 CA1 H 89.6 ? ? ? yes
CA2 CA1 H 34.3 ? ? ? yes
CA2 CA1 H 146.3 ? ? ? yes
CA2 CA1 H 90.8 ? ? ? yes
H CA1 H 71.2 ? ? ? yes
H CA1 H 72.4 ? ? ? yes
H CA1 H 112.1 ? ? ? yes
H CA1 H 112.1 ? ? ? yes
H CA1 H 72.4 ? ? ? yes
H CA1 H 71.2 ? ? ? yes
PB CA2 PB 157.57(6) ? ? ? yes
PB CA2 PB 89.87(4) ? ? ? yes
PB CA2 PB 89.87(4) ? ? ? yes
PB CA2 CA1 123.05(6) ? ? ? yes
PB CA2 CA1 73.70(5) ? ? ? yes
PB CA2 CA1 108.82(5) ? ? ? yes
PB CA2 CA1 108.82(5) ? ? ? yes
PB CA2 CA2 62.59(3) ? ? ? yes
PB CA2 CA2 51.71(4) ? ? ? yes
PB CA2 CA2 51.71(4) ? ? ? yes
PB CA2 H 76.6 ? ? ? yes
PB CA2 H 76.6 ? ? ? yes
PB CA2 PB 103.63(4) ? ? ? yes
PB CA2 PB 103.63(4) ? ? ? yes
PB CA2 CA1 79.38(5) ? ? ? yes
PB CA2 CA1 83.87(5) ? ? ? yes
PB CA2 CA1 57.32(4) ? ? ? yes
PB CA2 CA1 57.32(4) ? ? ? yes
PB CA2 CA2 139.83(3) ? ? ? yes
PB CA2 CA2 116.76(2) ? ? ? yes
PB CA2 CA2 116.76(2) ? ? ? yes
PB CA2 H 85.2 ? ? ? yes
PB CA2 H 85.2 ? ? ? yes
PB CA2 PB 104.48(5) ? ? ? yes
PB CA2 CA1 59.20(3) ? ? ? yes
PB CA2 CA1 125.95(3) ? ? ? yes
PB CA2 CA1 80.39(2) ? ? ? yes
PB CA2 CA1 160.85(7) ? ? ? yes
PB CA2 CA2 57.00(3) ? ? ? yes
PB CA2 CA2 68.24(1) ? ? ? yes
PB CA2 CA2 139.60(5) ? ? ? yes
PB CA2 H 91.1 ? ? ? yes
PB CA2 H 159.4 ? ? ? yes
PB CA2 CA1 59.20(3) ? ? ? yes
PB CA2 CA1 125.95(3) ? ? ? yes
PB CA2 CA1 160.85(7) ? ? ? yes
PB CA2 CA1 80.39(2) ? ? ? yes
PB CA2 CA2 57.00(3) ? ? ? yes
PB CA2 CA2 139.60(5) ? ? ? yes
PB CA2 CA2 68.24(1) ? ? ? yes
PB CA2 H 159.4 ? ? ? yes
PB CA2 H 91.1 ? ? ? yes
CA1 CA2 CA1 163.25(8) ? ? ? yes
CA1 CA2 CA1 110.82(4) ? ? ? yes
CA1 CA2 CA1 110.82(4) ? ? ? yes
CA1 CA2 CA2 60.46(4) ? ? ? yes
CA1 CA2 CA2 127.39(3) ? ? ? yes
CA1 CA2 CA2 127.39(3) ? ? ? yes
CA1 CA2 H 141.4 ? ? ? yes
CA1 CA2 H 141.4 ? ? ? yes
CA1 CA2 CA1 58.81(5) ? ? ? yes
CA1 CA2 CA1 58.81(5) ? ? ? yes
CA1 CA2 CA2 136.29(4) ? ? ? yes
CA1 CA2 CA2 61.17(4) ? ? ? yes
CA1 CA2 CA2 61.17(4) ? ? ? yes
CA1 CA2 H 35.5 ? ? ? yes
CA1 CA2 H 35.5 ? ? ? yes
CA1 CA2 CA1 89.33(4) ? ? ? yes
CA1 CA2 CA2 135.33(2) ? ? ? yes
CA1 CA2 CA2 59.52(3) ? ? ? yes
CA1 CA2 CA2 119.97(6) ? ? ? yes
CA1 CA2 H 34.1 ? ? ? yes
CA1 CA2 H 89.3 ? ? ? yes
CA1 CA2 CA2 135.33(2) ? ? ? yes
CA1 CA2 CA2 119.97(6) ? ? ? yes
CA1 CA2 CA2 59.52(3) ? ? ? yes
CA1 CA2 H 89.3 ? ? ? yes
CA1 CA2 H 34.1 ? ? ? yes
CA2 CA2 CA2 90.0 ? ? ? yes
CA2 CA2 CA2 90.0 ? ? ? yes
CA2 CA2 H 125.9 ? ? ? yes
CA2 CA2 H 125.9 ? ? ? yes
CA2 CA2 CA2 91.47(9) ? ? ? yes
CA2 CA2 H 35.9 ? ? ? yes
CA2 CA2 H 91.2 ? ? ? yes
CA2 CA2 H 91.2 ? ? ? yes
CA2 CA2 H 35.9 ? ? ? yes
H CA2 H 70.9 ? ? ? yes
PB H PB 141.0 ? ? ? yes
PB H CA1 96.0 ? ? ? yes
PB H CA1 60.1 ? ? ? yes
PB H CA2 152.4 ? ? ? yes
PB H CA2 60.3 ? ? ? yes
PB H H 70.8 ? ? ? yes
PB H H 70.5 ? ? ? yes
PB H H 62.0 ? ? ? yes
PB H H 109.2 ? ? ? yes
PB H H 89.6 ? ? ? yes
PB H CA1 60.1 ? ? ? yes
PB H CA1 96.0 ? ? ? yes
PB H CA2 60.3 ? ? ? yes
PB H CA2 152.4 ? ? ? yes
PB H H 109.2 ? ? ? yes
PB H H 70.5 ? ? ? yes
PB H H 89.6 ? ? ? yes
PB H H 70.8 ? ? ? yes
PB H H 62.0 ? ? ? yes
CA1 H CA1 107.6 ? ? ? yes
CA1 H CA2 111.6 ? ? ? yes
CA1 H CA2 108.9 ? ? ? yes
CA1 H H 54.4 ? ? ? yes
CA1 H H 53.8 ? ? ? yes
CA1 H H 34.0 ? ? ? yes
CA1 H H 125.6 ? ? ? yes
CA1 H H 89.4 ? ? ? yes
CA1 H CA2 108.9 ? ? ? yes
CA1 H CA2 111.6 ? ? ? yes
CA1 H H 125.6 ? ? ? yes
CA1 H H 53.8 ? ? ? yes
CA1 H H 89.4 ? ? ? yes
CA1 H H 54.4 ? ? ? yes
CA1 H H 34.0 ? ? ? yes
CA2 H CA2 108.3 ? ? ? yes
CA2 H H 125.5 ? ? ? yes
CA2 H H 125.9 ? ? ? yes
CA2 H H 145.6 ? ? ? yes
CA2 H H 54.5 ? ? ? yes
CA2 H H 90.5 ? ? ? yes
CA2 H H 54.5 ? ? ? yes
CA2 H H 125.9 ? ? ? yes
CA2 H H 90.5 ? ? ? yes
CA2 H H 125.5 ? ? ? yes
CA2 H H 145.6 ? ? ? yes
H H H 90.0 ? ? ? yes
H H H 45.4 ? ? ? yes
H H H 180.0 ? ? ? yes
H H H 134.6 ? ? ? yes
H H H 44.6 ? ? ? yes
H H H 90.0 ? ? ? yes
H H H 44.6 ? ? ? yes
H H H 134.6 ? ? ? yes
H H H 89.2 ? ? ? yes
H H H 45.4 ? ? ? yes

loop_
_geom_bond_atom_site_label_1
_geom_bond_atom_site_label_2
_geom_bond_distance
_geom_bond_site_symmetry_1
_geom_bond_site_symmetry_2
_geom_bond_publ_flag
PB CA1 3.468(2) ? ? yes
PB CA1 3.468(2) ? ? yes
PB CA2 3.933(2) ? ? yes
PB CA2 3.933(2) ? ? yes
PB CA2 3.478(2) ? ? yes
PB CA2 3.478(2) ? ? yes
PB CA2 3.324(1) ? ? yes
PB CA2 3.324(1) ? ? yes
PB CA2 3.324(1) ? ? yes
PB CA2 3.324(1) ? ? yes
PB H 3.990 ? ? yes
PB H 3.990 ? ? yes
PB H 3.990 ? ? yes
PB H 3.990 ? ? yes
CA1 CA1 3.641(3) ? ? yes
CA1 CA1 3.641(3) ? ? yes
CA1 CA2 3.671(3) ? ? yes
CA1 CA2 3.671(3) ? ? yes
CA1 CA2 3.738(1) ? ? yes
CA1 CA2 3.677(2) ? ? yes
CA1 CA2 3.738(1) ? ? yes
CA1 CA2 3.738(1) ? ? yes
CA1 CA2 3.677(2) ? ? yes
CA1 CA2 3.738(1) ? ? yes
CA1 H 2.256 ? ? yes
CA1 H 2.256 ? ? yes
CA1 H 2.256 ? ? yes
CA1 H 2.256 ? ? yes
CA2 CA2 3.621(4) ? ? yes
CA2 CA2 3.669(3) ? ? yes
CA2 CA2 3.669(3) ? ? yes
CA2 H 2.264 ? ? yes
CA2 H 2.264 ? ? yes
H H 2.628 ? ? yes
H H 2.663 ? ? yes
H H 3.741 ? ? yes
H H 2.628 ? ? yes
H H 3.741 ? ? yes
